data_4027062
loop_
_publ_author_name
'Arnab Kumar Maity'
'Sujit Roy'

_publ_section_title
;
 A Multimetallic Piano-Stool Ir-Sn3 Catalyst for Nucleophilic Substitution
 Reaction of \g-Hydroxy Lactams through N-Acyliminium Ions
;
_journal_name_full 'Journal of Organic Chemistry'
_journal_page_first 2935
_journal_page_last 2941
_journal_paper_doi 10.1021/jo202359e
_journal_volume 77
_journal_year 2012
_chemical_absolute_configuration rmad
_chemical_compound_source 'synthesis as described'
_chemical_formula_moiety 'C15 H13 N O S'
_chemical_formula_sum 'C15 H13 N O S'
_chemical_formula_weight 255.33
_chemical_name_systematic
;
 ?
;
_space_group_IT_number 33
_symmetry_cell_setting orthorhombic
_symmetry_Int_Tables_number 33
_symmetry_space_group_name_Hall 'P -2n -2ac'
_symmetry_space_group_name_H-M 'P c 21 n'
_atom_sites_solution_hydrogens geom
_atom_sites_solution_primary direct
_atom_sites_solution_secondary difmap
_audit_creation_date 2011-04-08T13:19:57-00:00
_audit_creation_method 'WinGX routine CIF_UPDATE'
_cell_angle_alpha 90.000(5)
_cell_angle_beta 90.000(5)
_cell_angle_gamma 90.000(5)
_cell_formula_units_Z 4
_cell_length_a 5.985(5)
_cell_length_b 7.913(5)
_cell_length_c 27.626(5)
_cell_measurement_reflns_used 0
_cell_measurement_temperature 293
_cell_measurement_theta_max 0
_cell_measurement_theta_min 0
_cell_measurement_wavelength 0.71073
_cell_volume 1308.3(14)
_computing_molecular_graphics 'Ortep-3 for Windows (Farrugia, 1997)'
_computing_publication_material 'WinGX publication routines (Farrugia, 1999)'
_computing_structure_refinement 'SHELXL-97 (Sheldrick, 2008)'
_computing_structure_solution 'SHELXS-97 (Sheldrick, 2008)'
_diffrn_ambient_temperature 293
_diffrn_measured_fraction_theta_full 0.989
_diffrn_measured_fraction_theta_max 0.989
_diffrn_radiation_monochromator graphite
_diffrn_radiation_probe x-ray
_diffrn_radiation_type MoK\a
_diffrn_radiation_wavelength 0.71073
_diffrn_reflns_av_R_equivalents 0.0363
_diffrn_reflns_av_unetI/netI 0.0407
_diffrn_reflns_limit_h_max 7
_diffrn_reflns_limit_h_min -7
_diffrn_reflns_limit_k_max 10
_diffrn_reflns_limit_k_min -9
_diffrn_reflns_limit_l_max 34
_diffrn_reflns_limit_l_min -35
_diffrn_reflns_number 7014
_diffrn_reflns_theta_full 27.34
_diffrn_reflns_theta_max 27.34
_diffrn_reflns_theta_min 1.47
_exptl_absorpt_coefficient_mu 0.234
_exptl_absorpt_correction_type none
_exptl_crystal_colour colourless
_exptl_crystal_density_diffrn 1.296
_exptl_crystal_description prism
_exptl_crystal_F_000 536
_exptl_crystal_size_max 0.2
_exptl_crystal_size_mid 0.1
_exptl_crystal_size_min 0.1
_refine_diff_density_max 0.68
_refine_diff_density_min -0.608
_refine_diff_density_rms 0.077
_refine_ls_abs_structure_details 'Flack H D (1983), Acta Cryst. A39, 876-881'
_refine_ls_abs_structure_Flack 0.1(2)
_refine_ls_extinction_method none
_refine_ls_goodness_of_fit_ref 1.06
_refine_ls_hydrogen_treatment mixed
_refine_ls_matrix_type full
_refine_ls_number_parameters 167
_refine_ls_number_reflns 2965
_refine_ls_number_restraints 1
_refine_ls_restrained_S_all 1.059
_refine_ls_R_factor_all 0.1037
_refine_ls_R_factor_gt 0.0783
_refine_ls_shift/su_max 0.003
_refine_ls_shift/su_mean 0
_refine_ls_structure_factor_coef Fsqd
_refine_ls_weighting_details 'calc w=1/[\s^2^(Fo^2^)+(0.1800P)^2^+0.1305P] where P=(Fo^2^+2Fc^2^)/3'
_refine_ls_weighting_scheme calc
_refine_ls_wR_factor_gt 0.2321
_refine_ls_wR_factor_ref 0.2699
_reflns_number_gt 1869
_reflns_number_total 2965
_reflns_threshold_expression >2sigma(I)
_cod_data_source_file jo202359e_si_005.cif
_cod_data_source_block struct
_cod_database_code 4027062

loop_
_symmetry_equiv_pos_as_xyz
'x, y, z'
'x+1/2, y+1/2, -z+1/2'
'-x+1/2, y, z+1/2'
'-x, y+1/2, -z'

loop_
_atom_site_label
_atom_site_type_symbol
_atom_site_fract_x
_atom_site_fract_y
_atom_site_fract_z
_atom_site_U_iso_or_equiv
_atom_site_adp_type
_atom_site_occupancy
_atom_site_symmetry_multiplicity
_atom_site_calc_flag
_atom_site_refinement_flags
H21 H 0.511(12) 0.766(13) 0.232(3) 0.10(3) Uiso 1 1 d .
S1 S 0.7324(3) 0.2230(3) 0.10763(7) 0.0856(6) Uani 1 1 d .
O1 O 1.1247(6) 0.7439(6) 0.15927(15) 0.0689(11) Uani 1 1 d .
C3 C 0.3422(7) 0.3008(5) 0.14712(15) 0.0368(9) Uani 1 1 d .
H3 H 0.2205 0.3588 0.1598 0.044 Uiso 1 1 calc R
C11 C 0.6066(7) 0.5573(6) 0.12716(15) 0.0424(10) Uani 1 1 d .
H11 H 0.4713 0.6199 0.136 0.051 Uiso 1 1 calc R
C12 C 0.9596(7) 0.6900(6) 0.13948(17) 0.0478(10) Uani 1 1 d .
C5 C 0.6972(8) 0.6262(6) 0.07963(16) 0.0466(10) Uani 1 1 d .
C10 C 0.8998(7) 0.7032(6) 0.08793(18) 0.0507(11) Uani 1 1 d .
C2 C 0.3709(10) 0.1172(8) 0.1414(2) 0.0664(16) Uani 1 1 d .
H2 H 0.2614 0.0404 0.1507 0.08 Uiso 1 1 calc R
N1 N 0.7911(6) 0.6039(6) 0.16104(14) 0.0499(9) Uani 1 1 d .
C4 C 0.5569(8) 0.3724(6) 0.12753(17) 0.0453(10) Uani 1 1 d .
C1 C 0.5590(11) 0.0694(8) 0.1224(2) 0.0724(17) Uani 1 1 d .
H1 H 0.5937 -0.0439 0.1175 0.087 Uiso 1 1 calc R
C9 C 1.0135(11) 0.7870(8) 0.0504(2) 0.0700(15) Uani 1 1 d .
H9 H 1.1504 0.8396 0.0555 0.084 Uiso 1 1 calc R
C6 C 0.6033(10) 0.6224(8) 0.03395(19) 0.0639(14) Uani 1 1 d .
H6 H 0.4701 0.5659 0.0278 0.077 Uiso 1 1 calc R
C8 C 0.9128(13) 0.7874(10) 0.0059(2) 0.088(2) Uani 1 1 d .
H8 H 0.9808 0.8447 -0.0196 0.105 Uiso 1 1 calc R
C21 C 0.5736(11) 0.6512(9) 0.23445(19) 0.0646(15) Uani 1 1 d .
C7 C 0.7169(11) 0.7065(9) -0.0020(2) 0.0741(17) Uani 1 1 d .
H7 H 0.6565 0.7079 -0.033 0.089 Uiso 1 1 calc R
C22 C 0.4384(11) 0.5777(12) 0.2631(2) 0.087(2) Uani 1 1 d .
H22A H 0.4616 0.4654 0.2716 0.104 Uiso 1 1 calc R
H22B H 0.3164 0.6363 0.2755 0.104 Uiso 1 1 calc R
C20 C 0.7745(8) 0.5719(8) 0.21220(18) 0.0574(12) Uani 1 1 d .
H20A H 0.9073 0.615 0.2281 0.069 Uiso 1 1 calc R
H20B H 0.769 0.4508 0.2176 0.069 Uiso 1 1 calc R

loop_
_atom_site_aniso_label
_atom_site_aniso_U_11
_atom_site_aniso_U_22
_atom_site_aniso_U_33
_atom_site_aniso_U_23
_atom_site_aniso_U_13
_atom_site_aniso_U_12
S1 0.0754(10) 0.0664(11) 0.1150(14) -0.0035(10) 0.0112(8) 0.0059(10)
O1 0.0456(18) 0.063(3) 0.098(3) 0.000(2) -0.0120(17) -0.0104(18)
C3 0.0320(18) 0.0218(18) 0.057(2) -0.0079(16) 0.0101(15) -0.0133(16)
C11 0.036(2) 0.037(2) 0.054(2) -0.0044(18) 0.0027(16) -0.0001(17)
C12 0.040(2) 0.032(2) 0.071(3) -0.0034(19) 0.0021(19) -0.0008(19)
C5 0.048(2) 0.039(2) 0.052(2) -0.0006(19) -0.0016(18) 0.006(2)
C10 0.044(2) 0.036(2) 0.072(3) 0.001(2) 0.0138(19) 0.006(2)
C2 0.074(4) 0.051(3) 0.075(3) 0.000(3) 0.011(3) -0.024(3)
N1 0.049(2) 0.047(2) 0.053(2) -0.0022(17) -0.0056(15) -0.008(2)
C4 0.049(3) 0.036(2) 0.051(2) 0.0006(18) 0.0006(19) -0.004(2)
C1 0.089(5) 0.043(3) 0.086(4) -0.002(3) -0.004(3) 0.012(3)
C9 0.075(3) 0.057(4) 0.078(4) 0.008(3) 0.019(3) -0.006(3)
C6 0.074(3) 0.058(3) 0.059(3) 0.002(2) -0.009(2) 0.002(3)
C8 0.112(6) 0.076(5) 0.076(4) 0.017(3) 0.033(4) -0.005(4)
C21 0.081(4) 0.061(4) 0.051(3) 0.000(2) -0.001(2) -0.004(3)
C7 0.096(4) 0.070(4) 0.057(3) 0.004(3) 0.008(3) 0.017(4)
C22 0.103(5) 0.092(5) 0.066(3) 0.001(3) 0.001(3) -0.013(5)
C20 0.065(3) 0.053(3) 0.055(3) 0.007(2) -0.013(2) -0.004(3)

loop_
_atom_type_symbol
_atom_type_number_in_cell
C 60
H 52
N 4
O 4
S 4

loop_
_geom_angle_atom_site_label_1
_geom_angle_atom_site_label_2
_geom_angle_atom_site_label_3
_geom_angle
C1 S1 C4 92.5(3)
C2 C3 C4 103.5(4)
C4 C11 N1 112.6(4)
C4 C11 C5 115.3(4)
N1 C11 C5 100.9(4)
O1 C12 N1 126.0(5)
O1 C12 C10 127.7(4)
N1 C12 C10 106.3(4)
C10 C5 C6 121.3(5)
C10 C5 C11 109.2(4)
C6 C5 C11 129.5(5)
C5 C10 C9 120.8(5)
C5 C10 C12 110.1(4)
C9 C10 C12 129.0(5)
C1 C2 C3 115.6(5)
C12 N1 C20 124.9(4)
C12 N1 C11 113.5(4)
C20 N1 C11 121.4(4)
C11 C4 C3 122.8(4)
C11 C4 S1 124.4(4)
C3 C4 S1 112.8(3)
C2 C1 S1 115.5(5)
C8 C9 C10 116.8(6)
C7 C6 C5 116.6(6)
C7 C8 C9 121.6(6)
C22 C21 C20 125.2(7)
C8 C7 C6 122.8(6)
N1 C20 C21 112.8(4)

loop_
_geom_bond_atom_site_label_1
_geom_bond_atom_site_label_2
_geom_bond_distance
S1 C1 1.650(7)
S1 C4 1.675(5)
O1 C12 1.207(5)
C3 C2 1.472(7)
C3 C4 1.505(6)
C11 C4 1.493(7)
C11 N1 1.494(6)
C11 C5 1.522(6)
C12 N1 1.355(6)
C12 C10 1.472(7)
C5 C10 1.377(7)
C5 C6 1.382(7)
C10 C9 1.406(7)
C2 C1 1.297(9)
N1 C20 1.439(6)
C9 C8 1.370(10)
C6 C7 1.375(8)
C8 C7 1.354(10)
C21 C22 1.272(9)
C21 C20 1.489(9)
